data_2231264
loop_
_publ_author_name
'Prasanna, C. M. Sai'
'Sethusankar, K.'
'Rajesh, R.'
'Raghunathan, R.'

_publ_section_title
;
 2-[(4-Formylphenyl)(hydroxy)methyl]acrylonitrile
;
_journal_coeditor_code PV2428
_journal_issue 8
_journal_name_full 'Acta Crystallographica Section E'
_journal_page_first o2176
_journal_paper_doi 10.1107/S160053681102976X
_journal_volume 67
_journal_year 2011
_chemical_formula_iupac 'C11 H9 N O2'
_chemical_formula_moiety 'C11 H9 N O2'
_chemical_formula_sum 'C11 H9 N O2'
_chemical_formula_weight 187.19
_chemical_name_systematic
;
2-[(4-Formylphenyl)(hydroxy)methyl]acrylonitrile
;
_space_group_IT_number 14
_symmetry_cell_setting monoclinic
_symmetry_space_group_name_Hall '-P 2yn'
_symmetry_space_group_name_H-M 'P 1 21/n 1'
_atom_sites_solution_hydrogens geom
_atom_sites_solution_primary direct
_atom_sites_solution_secondary difmap
_audit_creation_method SHELXL-97
_cell_angle_alpha 90.00
_cell_angle_beta 93.615(2)
_cell_angle_gamma 90.00
_cell_formula_units_Z 4
_cell_length_a 7.6089(5)
_cell_length_b 6.0895(3)
_cell_length_c 20.5135(14)
_cell_measurement_reflns_used 2778
_cell_measurement_temperature 293(2)
_cell_measurement_theta_max 30.14
_cell_measurement_theta_min 1.99
_cell_volume 948.59(10)
_computing_cell_refinement 'SAINT (Bruker, 2004)'
_computing_data_collection 'APEX2 (Bruker, 2004)'
_computing_data_reduction 'SAINT (Bruker, 2004)'
_computing_molecular_graphics 'ORTEP-3 (Farrugia, 1997)'
_computing_publication_material 'SHELXL97 (Sheldrick, 2008) and PLATON (Spek, 2009)'
_computing_structure_refinement 'SHELXL97 (Sheldrick, 2008)'
_computing_structure_solution 'SHELXS97 (Sheldrick, 2008)'
_diffrn_ambient_temperature 293(2)
_diffrn_measured_fraction_theta_full 0.992
_diffrn_measured_fraction_theta_max 0.992
_diffrn_measurement_device_type 'Bruker Kappa APEXII CCD'
_diffrn_measurement_method \w
_diffrn_radiation_monochromator graphite
_diffrn_radiation_source 'fine-focus sealed tube'
_diffrn_radiation_type MoK\a
_diffrn_radiation_wavelength 0.71073
_diffrn_reflns_av_R_equivalents 0.0252
_diffrn_reflns_av_sigmaI/netI 0.0196
_diffrn_reflns_limit_h_max 10
_diffrn_reflns_limit_h_min -10
_diffrn_reflns_limit_k_max 5
_diffrn_reflns_limit_k_min -8
_diffrn_reflns_limit_l_max 28
_diffrn_reflns_limit_l_min -28
_diffrn_reflns_number 12108
_diffrn_reflns_theta_full 30.14
_diffrn_reflns_theta_max 30.14
_diffrn_reflns_theta_min 1.99
_diffrn_standards_number 0
_exptl_absorpt_coefficient_mu 0.091
_exptl_absorpt_correction_type none
_exptl_crystal_colour colourless
_exptl_crystal_density_diffrn 1.311
_exptl_crystal_density_method 'not measured'
_exptl_crystal_description block
_exptl_crystal_F_000 392
_exptl_crystal_size_max 0.30
_exptl_crystal_size_mid 0.20
_exptl_crystal_size_min 0.20
_refine_diff_density_max 0.199
_refine_diff_density_min -0.208
_refine_ls_extinction_method none
_refine_ls_goodness_of_fit_ref 1.037
_refine_ls_hydrogen_treatment constr
_refine_ls_matrix_type full
_refine_ls_number_parameters 128
_refine_ls_number_reflns 2778
_refine_ls_number_restraints 0
_refine_ls_restrained_S_all 1.037
_refine_ls_R_factor_all 0.0600
_refine_ls_R_factor_gt 0.0448
_refine_ls_shift/su_max 0.000
_refine_ls_shift/su_mean 0.000
_refine_ls_structure_factor_coef Fsqd
_refine_ls_weighting_details 'calc w=1/[\s^2^(Fo^2^)+(0.0680P)^2^+0.1498P] where P=(Fo^2^+2Fc^2^)/3'
_refine_ls_weighting_scheme calc
_refine_ls_wR_factor_gt 0.1252
_refine_ls_wR_factor_ref 0.1370
_reflns_number_gt 2109
_reflns_number_total 2778
_reflns_threshold_expression I>2\s(I)
_cod_data_source_file pv2428.cif
_cod_data_source_block I
_cod_original_sg_symbol_H-M 'P 21/n'
_cod_database_code 2231264
_cod_database_fobs_code 2231264

loop_
_symmetry_equiv_pos_as_xyz
'x, y, z'
'-x+1/2, y+1/2, -z+1/2'
'-x, -y, -z'
'x-1/2, -y-1/2, z-1/2'

loop_
_atom_site_type_symbol
_atom_site_label
_atom_site_fract_x
_atom_site_fract_y
_atom_site_fract_z
_atom_site_U_iso_or_equiv
_atom_site_adp_type
_atom_site_calc_flag
_atom_site_refinement_flags
_atom_site_occupancy
_atom_site_symmetry_multiplicity
C C1 0.29788(17) 1.2762(2) 0.08969(7) 0.0530(3) Uani d . 1 1
H H1 0.2060 1.2372 0.1152 0.064 Uiso calc R 1 1
C C2 0.45120(15) 1.1299(2) 0.09117(6) 0.0402(3) Uani d . 1 1
C C3 0.59636(15) 1.17738(19) 0.05636(6) 0.0403(3) Uani d . 1 1
H H3 0.5982 1.3042 0.0312 0.048 Uiso calc R 1 1
C C4 0.73929(15) 1.03554(19) 0.05910(6) 0.0377(3) Uani d . 1 1
H H4 0.8374 1.0683 0.0361 0.045 Uiso calc R 1 1
C C5 0.73630(14) 0.84482(18) 0.09612(5) 0.0341(2) Uani d . 1 1
C C6 0.58917(16) 0.7961(2) 0.12973(6) 0.0440(3) Uani d . 1 1
H H6 0.5855 0.6670 0.1538 0.053 Uiso calc R 1 1
C C7 0.44760(16) 0.9386(2) 0.12758(6) 0.0473(3) Uani d . 1 1
H H7 0.3496 0.9059 0.1507 0.057 Uiso calc R 1 1
C C8 0.88910(15) 0.68441(19) 0.09921(6) 0.0386(3) Uani d . 1 1
H H8 0.8530 0.5530 0.0742 0.046 Uiso calc R 1 1
C C9 0.94025(16) 0.6160(2) 0.16879(6) 0.0416(3) Uani d . 1 1
C C10 0.9246(2) 0.4136(2) 0.19036(8) 0.0658(4) Uani d . 1 1
H H10A 0.9592 0.3799 0.2335 0.079 Uiso calc R 1 1
H H10B 0.8788 0.3045 0.1625 0.079 Uiso calc R 1 1
C C11 1.01071(18) 0.7847(2) 0.21163(7) 0.0499(3) Uani d . 1 1
N N1 1.0657(2) 0.9196(3) 0.24571(8) 0.0783(4) Uani d . 1 1
O O1 0.28115(14) 1.44271(18) 0.05813(6) 0.0647(3) Uani d . 1 1
O O2 1.03273(12) 0.77961(17) 0.07008(5) 0.0550(3) Uani d . 1 1
H H2 1.1103 0.6874 0.0670 0.083 Uiso calc R 1 1

loop_
_atom_site_aniso_label
_atom_site_aniso_U_11
_atom_site_aniso_U_22
_atom_site_aniso_U_33
_atom_site_aniso_U_12
_atom_site_aniso_U_13
_atom_site_aniso_U_23
C1 0.0386(6) 0.0578(8) 0.0626(8) 0.0154(6) 0.0044(6) -0.0036(6)
C2 0.0328(5) 0.0454(6) 0.0420(6) 0.0090(4) -0.0012(4) -0.0055(5)
C3 0.0394(6) 0.0378(6) 0.0434(6) 0.0073(4) -0.0005(5) 0.0030(5)
C4 0.0336(5) 0.0409(6) 0.0390(6) 0.0055(4) 0.0047(4) 0.0040(4)
C5 0.0326(5) 0.0371(5) 0.0326(5) 0.0067(4) 0.0007(4) -0.0005(4)
C6 0.0402(6) 0.0457(6) 0.0466(7) 0.0051(5) 0.0073(5) 0.0104(5)
C7 0.0337(6) 0.0579(7) 0.0512(7) 0.0058(5) 0.0099(5) 0.0057(6)
C8 0.0390(6) 0.0381(5) 0.0389(6) 0.0101(4) 0.0055(4) 0.0029(4)
C9 0.0417(6) 0.0405(6) 0.0426(6) 0.0102(5) 0.0018(5) 0.0033(5)
C10 0.0954(12) 0.0465(8) 0.0535(8) 0.0048(8) -0.0100(8) 0.0109(6)
C11 0.0546(7) 0.0469(7) 0.0476(7) 0.0105(6) -0.0009(6) 0.0022(5)
N1 0.0984(12) 0.0638(8) 0.0706(9) 0.0003(8) -0.0120(8) -0.0121(7)
O1 0.0556(6) 0.0605(6) 0.0781(7) 0.0279(5) 0.0057(5) 0.0043(5)
O2 0.0419(5) 0.0599(6) 0.0653(6) 0.0204(4) 0.0195(4) 0.0194(5)

loop_
_atom_type_symbol
_atom_type_description
_atom_type_scat_dispersion_real
_atom_type_scat_dispersion_imag
_atom_type_scat_source
C C 0.0033 0.0016 'International Tables Vol C Tables 4.2.6.8 and 6.1.1.4'
H H 0.0000 0.0000 'International Tables Vol C Tables 4.2.6.8 and 6.1.1.4'
N N 0.0061 0.0033 'International Tables Vol C Tables 4.2.6.8 and 6.1.1.4'
O O 0.0106 0.0060 'International Tables Vol C Tables 4.2.6.8 and 6.1.1.4'

loop_
_geom_angle_atom_site_label_1
_geom_angle_atom_site_label_2
_geom_angle_atom_site_label_3
_geom_angle
O1 C1 C2 125.37(14)
O1 C1 H1 117.3
C2 C1 H1 117.3
C3 C2 C7 119.84(10)
C3 C2 C1 121.51(12)
C7 C2 C1 118.64(12)
C2 C3 C4 119.92(11)
C2 C3 H3 120.0
C4 C3 H3 120.0
C3 C4 C5 120.20(11)
C3 C4 H4 119.9
C5 C4 H4 119.9
C6 C5 C4 119.58(10)
C6 C5 C8 118.90(10)
C4 C5 C8 121.50(10)
C7 C6 C5 120.20(11)
C7 C6 H6 119.9
C5 C6 H6 119.9
C6 C7 C2 120.24(11)
C6 C7 H7 119.9
C2 C7 H7 119.9
O2 C8 C9 110.75(10)
O2 C8 C5 109.36(9)
C9 C8 C5 111.56(9)
O2 C8 H8 108.4
C9 C8 H8 108.4
C5 C8 H8 108.4
C10 C9 C11 120.17(13)
C10 C9 C8 123.43(12)
C11 C9 C8 116.39(11)
C9 C10 H10A 120.0
C9 C10 H10B 120.0
H10A C10 H10B 120.0
N1 C11 C9 179.54(16)
C8 O2 H2 109.5

loop_
_geom_bond_atom_site_label_1
_geom_bond_atom_site_label_2
_geom_bond_distance
C1 O1 1.2055(18)
C1 C2 1.4664(16)
C1 H1 0.9300
C2 C3 1.3829(17)
C2 C7 1.3853(18)
C3 C4 1.3871(15)
C3 H3 0.9300
C4 C5 1.3887(15)
C4 H4 0.9300
C5 C6 1.3835(16)
C5 C8 1.5168(14)
C6 C7 1.3818(17)
C6 H6 0.9300
C7 H7 0.9300
C8 O2 1.4036(15)
C8 C9 1.5139(16)
C8 H8 0.9800
C9 C10 1.3173(18)
C9 C11 1.4338(18)
C10 H10A 0.9300
C10 H10B 0.9300
C11 N1 1.1410(19)
O2 H2 0.8200

loop_
_geom_hbond_atom_site_label_D
_geom_hbond_atom_site_label_H
_geom_hbond_atom_site_label_A
_geom_hbond_site_symmetry_A
_geom_hbond_distance_DH
_geom_hbond_distance_HA
_geom_hbond_distance_DA
_geom_hbond_angle_DHA
O2 H2 O1 1_645 0.82 1.99 2.8107(15) 175

loop_
_geom_torsion_atom_site_label_1
_geom_torsion_atom_site_label_2
_geom_torsion_atom_site_label_3
_geom_torsion_atom_site_label_4
_geom_torsion
O1 C1 C2 C3 1.9(2)
O1 C1 C2 C7 -177.02(14)
C7 C2 C3 C4 -1.32(18)
C1 C2 C3 C4 179.80(11)
C2 C3 C4 C5 0.69(18)
C3 C4 C5 C6 0.66(17)
C3 C4 C5 C8 178.94(10)
C4 C5 C6 C7 -1.38(19)
C8 C5 C6 C7 -179.71(11)
C5 C6 C7 C2 0.8(2)
C3 C2 C7 C6 0.60(19)
C1 C2 C7 C6 179.52(12)
C6 C5 C8 O2 -171.48(11)
C4 C5 C8 O2 10.23(15)
C6 C5 C8 C9 -48.61(15)
C4 C5 C8 C9 133.09(11)
O2 C8 C9 C10 -122.89(15)
C5 C8 C9 C10 115.05(15)
O2 C8 C9 C11 56.40(14)
C5 C8 C9 C11 -65.67(14)
